data_4501128
loop_
_publ_author_name
'Ye, Qiong'
'Akutagawa, Tomoyuki'
'Hoshino, Norihisa'
'Kikuchi, Takemitsu'
'Noro, Shin-ichiro'
'Xiong, Ren-Gen'
'Nakamura, Takayoshi'

_publ_section_title
;
 Polymorphs and Structural Phase Transition of [Ni(dmit)2]&#x2212;Crystals
 Induced by Flexible
 (trans-Cyclohexane-1,4-diammonium)(Benzo[18]crown-6)2Supramolecule
;
_journal_issue 9
_journal_name_full 'Crystal Growth &amp; Design'
_journal_page_first 4175
_journal_paper_doi 10.1021/cg2007556
_journal_volume 11
_journal_year 2011
_chemical_formula_sum 'C50 H64 N2 Ni2 O12 S20'
_chemical_formula_weight 1643.66
_chemical_name_systematic
; 
 ? 
;
_space_group_IT_number 14
_symmetry_cell_setting monoclinic
_symmetry_Int_Tables_number 14
_symmetry_space_group_name_Hall '-P 2ybc'
_symmetry_space_group_name_H-M 'P 1 21/c 1'
_atom_sites_solution_hydrogens geom
_atom_sites_solution_primary direct
_atom_sites_solution_secondary difmap
_audit_creation_method SHELXL-97
_cell_angle_alpha 90.00
_cell_angle_beta 118.168(3)
_cell_angle_gamma 90.00
_cell_formula_units_Z 4
_cell_length_a 14.5281(10)
_cell_length_b 21.3432(11)
_cell_length_c 24.6908(13)
_cell_measurement_temperature 100(2)
_cell_volume 6749.3(7)
_computing_structure_refinement 'SHELXL-97 (Sheldrick, 1997)'
_computing_structure_solution 'SHELXS-97 (Sheldrick, 1990)'
_diffrn_ambient_temperature 100(2)
_diffrn_measured_fraction_theta_full 0.998
_diffrn_measured_fraction_theta_max 0.998
_diffrn_radiation_monochromator graphite
_diffrn_radiation_source 'fine-focus sealed tube'
_diffrn_radiation_type MoK\a
_diffrn_radiation_wavelength 0.71075
_diffrn_reflns_av_R_equivalents 0.110
_diffrn_reflns_av_sigmaI/netI 0.3126
_diffrn_reflns_limit_h_max 18
_diffrn_reflns_limit_h_min -18
_diffrn_reflns_limit_k_max 27
_diffrn_reflns_limit_k_min -27
_diffrn_reflns_limit_l_max 32
_diffrn_reflns_limit_l_min -32
_diffrn_reflns_number 64107
_diffrn_reflns_theta_full 27.48
_diffrn_reflns_theta_max 27.48
_diffrn_reflns_theta_min 3.01
_exptl_absorpt_coefficient_mu 1.234
_exptl_absorpt_correction_T_max 0.886
_exptl_absorpt_correction_T_min 0.579
_exptl_absorpt_correction_type multi-scan
_exptl_absorpt_process_details 'ABSCOR (Rigaku, 1995)'
_exptl_crystal_colour black
_exptl_crystal_density_diffrn 1.618
_exptl_crystal_density_method 'not measured'
_exptl_crystal_description plate
_exptl_crystal_F_000 3400
_exptl_crystal_size_max 0.4
_exptl_crystal_size_mid 0.3
_exptl_crystal_size_min 0.05
_refine_diff_density_max 1.143
_refine_diff_density_min -0.912
_refine_diff_density_rms 0.139
_refine_ls_extinction_method none
_refine_ls_goodness_of_fit_ref 0.888
_refine_ls_hydrogen_treatment mixed
_refine_ls_matrix_type full
_refine_ls_number_parameters 775
_refine_ls_number_reflns 15437
_refine_ls_number_restraints 0
_refine_ls_restrained_S_all 0.888
_refine_ls_R_factor_all 0.2500
_refine_ls_R_factor_gt 0.0832
_refine_ls_shift/su_max 0.000
_refine_ls_shift/su_mean 0.000
_refine_ls_structure_factor_coef Fsqd
_refine_ls_weighting_details 'calc w=1/[\s^2^(Fo^2^)+(0.0533P)^2^+0.0000P] where P=(Fo^2^+2Fc^2^)/3'
_refine_ls_weighting_scheme calc
_refine_ls_wR_factor_gt 0.1463
_refine_ls_wR_factor_ref 0.2075
_reflns_number_gt 5239
_reflns_number_total 15437
_reflns_threshold_expression >2sigma(I)
_cod_data_source_file cg2007556_si_002.cif
_cod_data_source_block 1a
_cod_database_code 4501128

loop_
_symmetry_equiv_pos_as_xyz
'x, y, z'
'-x, y+1/2, -z+1/2'
'-x, -y, -z'
'x, -y-1/2, z-1/2'

loop_
_atom_site_label
_atom_site_type_symbol
_atom_site_fract_x
_atom_site_fract_y
_atom_site_fract_z
_atom_site_U_iso_or_equiv
_atom_site_adp_type
_atom_site_occupancy
_atom_site_symmetry_multiplicity
_atom_site_calc_flag
_atom_site_refinement_flags
O12 O -0.1820(4) 0.2063(3) 0.2542(3) 0.0434(18) Uani 1 1 d .
O11 O -0.0509(4) 0.1124(3) 0.3344(3) 0.0416(18) Uani 1 1 d .
O10 O 0.2052(4) 0.2601(3) 0.4347(3) 0.0373(17) Uani 1 1 d .
O9 O -0.1015(4) 0.3268(3) 0.2453(3) 0.0426(18) Uani 1 1 d .
O8 O 0.1381(4) 0.1351(3) 0.4153(3) 0.0418(18) Uani 1 1 d .
O7 O 0.0607(4) 0.3544(3) 0.3669(3) 0.0411(18) Uani 1 1 d .
C50 C 0.1684(8) -0.0309(4) 0.3823(5) 0.050(3) Uani 1 1 d .
H50A H 0.2189 -0.0621 0.3932 0.060 Uiso 1 1 calc R
C49 C -0.1570(7) 0.1009(4) 0.2893(5) 0.046(3) Uani 1 1 d .
H49A H -0.1860 0.0672 0.3028 0.056 Uiso 1 1 calc R
H49B H -0.1599 0.0889 0.2506 0.056 Uiso 1 1 calc R
C48 C -0.2454(7) 0.2620(4) 0.2376(5) 0.043(3) Uani 1 1 d .
H48A H -0.2404 0.2820 0.2742 0.052 Uiso 1 1 calc R
H48B H -0.3180 0.2512 0.2111 0.052 Uiso 1 1 calc R
C47 C -0.0992(7) 0.3824(5) 0.2791(5) 0.052(3) Uani 1 1 d .
H47A H -0.1329 0.3743 0.3042 0.062 Uiso 1 1 calc R
H47B H -0.1362 0.4162 0.2509 0.062 Uiso 1 1 calc R
C46 C 0.1967(8) 0.0292(4) 0.4082(4) 0.047(3) Uani 1 1 d .
H46A H 0.2660 0.0382 0.4355 0.057 Uiso 1 1 calc R
C45 C -0.2075(7) 0.3061(4) 0.2048(4) 0.045(3) Uani 1 1 d .
H45A H -0.2096 0.2850 0.1694 0.054 Uiso 1 1 calc R
H45B H -0.2535 0.3421 0.1902 0.054 Uiso 1 1 calc R
C44 C 0.2416(7) 0.2153(4) 0.4828(4) 0.036(3) Uani 1 1 d .
H44A H 0.1958 0.2147 0.5013 0.044 Uiso 1 1 calc R
H44B H 0.3110 0.2268 0.5143 0.044 Uiso 1 1 calc R
C43 C 0.1694(6) 0.3673(4) 0.4048(4) 0.038(3) Uani 1 1 d .
H43A H 0.1786 0.4100 0.4200 0.046 Uiso 1 1 calc R
H43B H 0.2066 0.3627 0.3812 0.046 Uiso 1 1 calc R
C42 C 0.2447(6) 0.1513(4) 0.4585(4) 0.042(3) Uani 1 1 d .
H42A H 0.2879 0.1516 0.4383 0.050 Uiso 1 1 calc R
H42B H 0.2734 0.1211 0.4918 0.050 Uiso 1 1 calc R
C41 C 0.0129(7) 0.4002(4) 0.3189(4) 0.042(3) Uani 1 1 d .
H41A H 0.0492 0.4017 0.2945 0.050 Uiso 1 1 calc R
H41B H 0.0169 0.4413 0.3366 0.050 Uiso 1 1 calc R
C40 C -0.2185(7) 0.1599(5) 0.2811(5) 0.049(3) Uani 1 1 d .
H40A H -0.2921 0.1519 0.2546 0.058 Uiso 1 1 calc R
H40B H -0.2095 0.1744 0.3205 0.058 Uiso 1 1 calc R
C39 C 0.2110(7) 0.3222(4) 0.4573(4) 0.036(3) Uani 1 1 d .
H39A H 0.2830 0.3325 0.4856 0.043 Uiso 1 1 calc R
H39B H 0.1706 0.3252 0.4792 0.043 Uiso 1 1 calc R
C38 C -0.0106(8) 0.0029(5) 0.3233(4) 0.043(3) Uani 1 1 d .
H38A H -0.0794 -0.0059 0.2948 0.051 Uiso 1 1 calc R
C37 C 0.0171(7) 0.0627(4) 0.3491(4) 0.039(3) Uani 1 1 d .
C36 C 0.1217(7) 0.0745(4) 0.3931(4) 0.035(2) Uani 1 1 d .
C35 C 0.0660(9) -0.0437(5) 0.3406(5) 0.057(3) Uani 1 1 d .
H35A H 0.0476 -0.0837 0.3239 0.069 Uiso 1 1 calc R
O6 O 0.2154(4) 0.1452(3) 0.0952(3) 0.0377(17) Uani 1 1 d .
O5 O -0.0408(4) 0.2933(3) -0.0048(3) 0.0392(17) Uani 1 1 d .
O4 O 0.0264(4) 0.1708(3) 0.0155(3) 0.0407(18) Uani 1 1 d .
C34 C -0.0782(6) 0.1855(4) -0.0319(4) 0.037(3) Uani 1 1 d .
H34A H -0.1267 0.1849 -0.0152 0.045 Uiso 1 1 calc R
H34B H -0.1013 0.1553 -0.0651 0.045 Uiso 1 1 calc R
O3 O 0.0652(4) 0.3925(3) 0.0819(3) 0.0400(17) Uani 1 1 d .
O2 O 0.3521(5) 0.2429(3) 0.1612(3) 0.0433(18) Uani 1 1 d .
C33 C -0.0401(7) 0.0714(4) 0.0325(4) 0.042(3) Uani 1 1 d .
H33A H -0.1093 0.0817 0.0059 0.050 Uiso 1 1 calc R
O1 O 0.2755(4) 0.3659(3) 0.1312(3) 0.0433(18) Uani 1 1 d .
C32 C 0.0388(7) 0.1123(4) 0.0422(4) 0.035(2) Uani 1 1 d .
C31 C 0.1354(7) 0.4370(4) 0.0796(4) 0.039(3) Uani 1 1 d .
H31A H 0.1104 0.4791 0.0797 0.047 Uiso 1 1 calc R
H31B H 0.1413 0.4315 0.0423 0.047 Uiso 1 1 calc R
C30 C 0.1654(8) 0.0416(5) 0.1154(5) 0.048(3) Uani 1 1 d .
H30A H 0.2340 0.0318 0.1434 0.058 Uiso 1 1 calc R
C29 C -0.0534(7) 0.3574(4) -0.0230(4) 0.043(3) Uani 1 1 d .
H29A H -0.1224 0.3642 -0.0572 0.051 Uiso 1 1 calc R
H29B H -0.0019 0.3691 -0.0357 0.051 Uiso 1 1 calc R
C28 C -0.0725(7) 0.2506(4) -0.0549(4) 0.043(3) Uani 1 1 d .
H28A H -0.0225 0.2511 -0.0706 0.052 Uiso 1 1 calc R
H28B H -0.1402 0.2626 -0.0879 0.052 Uiso 1 1 calc R
C27 C 0.1433(8) 0.0993(5) 0.0862(4) 0.040(3) Uani 1 1 d .
C26 C 0.3204(7) 0.1330(5) 0.1420(4) 0.045(3) Uani 1 1 d .
H26A H 0.3466 0.0951 0.1324 0.054 Uiso 1 1 calc R
H26B H 0.3223 0.1276 0.1815 0.054 Uiso 1 1 calc R
C25 C -0.0394(7) 0.3964(4) 0.0313(4) 0.044(3) Uani 1 1 d .
H25A H -0.0552 0.4398 0.0186 0.053 Uiso 1 1 calc R
H25B H -0.0885 0.3824 0.0451 0.053 Uiso 1 1 calc R
C24 C 0.3852(7) 0.1877(5) 0.1438(4) 0.047(3) Uani 1 1 d .
H24A H 0.4577 0.1795 0.1728 0.057 Uiso 1 1 calc R
H24B H 0.3803 0.1936 0.1035 0.057 Uiso 1 1 calc R
C23 C 0.4190(7) 0.2950(5) 0.1686(5) 0.051(3) Uani 1 1 d .
H23A H 0.4251 0.3006 0.1314 0.061 Uiso 1 1 calc R
H23B H 0.4881 0.2868 0.2022 0.061 Uiso 1 1 calc R
C22 C 0.3757(7) 0.3533(5) 0.1816(5) 0.050(3) Uani 1 1 d .
H22A H 0.3697 0.3478 0.2188 0.060 Uiso 1 1 calc R
H22B H 0.4223 0.3882 0.1877 0.060 Uiso 1 1 calc R
C21 C 0.0876(8) -0.0012(5) 0.1036(5) 0.050(3) Uani 1 1 d .
H21A H 0.1040 -0.0401 0.1227 0.060 Uiso 1 1 calc R
C20 C -0.0145(8) 0.0136(5) 0.0634(5) 0.050(3) Uani 1 1 d .
H20A H -0.0672 -0.0150 0.0568 0.060 Uiso 1 1 calc R
C19 C 0.2396(7) 0.4273(4) 0.1349(4) 0.045(3) Uani 1 1 d .
H19A H 0.2889 0.4585 0.1359 0.054 Uiso 1 1 calc R
H19B H 0.2331 0.4313 0.1721 0.054 Uiso 1 1 calc R
Ni2 Ni 0.49642(9) 0.22687(5) 0.34832(6) 0.0350(3) Uani 1 1 d .
S19 S 0.51453(18) 0.42158(10) 0.44609(11) 0.0386(7) Uani 1 1 d .
S17 S 0.67360(18) 0.42216(11) 0.40743(12) 0.0399(7) Uani 1 1 d .
S15 S 0.55912(18) 0.15974(11) 0.30836(11) 0.0377(7) Uani 1 1 d .
S16 S 0.61837(18) 0.29032(11) 0.35594(12) 0.0403(7) Uani 1 1 d .
S14 S 0.49248(17) 0.02634(11) 0.26358(11) 0.0358(6) Uani 1 1 d .
S12 S 0.32503(18) 0.02943(11) 0.29525(11) 0.0377(6) Uani 1 1 d .
S11 S 0.37436(17) 0.16383(11) 0.34131(11) 0.0374(7) Uani 1 1 d .
S20 S 0.43893(18) 0.29221(11) 0.39203(12) 0.0383(7) Uani 1 1 d .
S18 S 0.65411(19) 0.53238(11) 0.47523(12) 0.0448(7) Uani 1 1 d .
S13 S 0.35941(18) -0.08756(11) 0.24040(12) 0.0403(7) Uani 1 1 d .
C10 C 0.5974(7) 0.3542(4) 0.3898(4) 0.030(2) Uani 1 1 d .
C7 C 0.3983(7) 0.0973(4) 0.3103(4) 0.031(2) Uani 1 1 d .
C12 C 0.5210(6) 0.3551(4) 0.4075(4) 0.032(2) Uani 1 1 d .
C11 C 0.6173(6) 0.4621(4) 0.4455(4) 0.038(3) Uani 1 1 d .
C9 C 0.4785(7) 0.0968(4) 0.2956(4) 0.031(2) Uani 1 1 d .
C8 C 0.3912(7) -0.0150(4) 0.2650(4) 0.036(2) Uani 1 1 d .
Ni1 Ni 0.64703(9) 0.23572(5) 0.04542(5) 0.0340(3) Uani 1 1 d .
S7 S 0.68513(18) 0.42307(11) -0.04611(11) 0.0374(6) Uani 1 1 d .
S8 S 0.56318(19) 0.54283(11) -0.08322(12) 0.0410(7) Uani 1 1 d .
S2 S 0.60694(17) 0.05536(11) 0.14455(11) 0.0380(7) Uani 1 1 d .
S1 S 0.56259(18) 0.18237(10) 0.08171(12) 0.0379(7) Uani 1 1 d .
S10 S 0.53151(18) 0.30780(11) 0.02802(12) 0.0397(7) Uani 1 1 d .
S4 S 0.79135(18) 0.03688(11) 0.13117(11) 0.0390(7) Uani 1 1 d .
S6 S 0.72938(17) 0.29180(11) 0.00864(11) 0.0372(7) Uani 1 1 d .
S9 S 0.50211(18) 0.43618(11) -0.03002(12) 0.0381(7) Uani 1 1 d .
S5 S 0.76220(17) 0.16255(11) 0.06499(11) 0.0371(6) Uani 1 1 d .
S3 S 0.73167(19) -0.06026(11) 0.19693(12) 0.0439(7) Uani 1 1 d .
C3 C 0.7239(7) 0.1070(4) 0.1003(4) 0.030(2) Uani 1 1 d .
C4 C 0.6560(7) 0.3597(4) -0.0129(4) 0.033(2) Uani 1 1 d .
C2 C 0.7118(7) 0.0075(4) 0.1601(4) 0.037(3) Uani 1 1 d .
C6 C 0.5703(7) 0.3647(4) -0.0042(4) 0.031(2) Uani 1 1 d .
C1 C 0.6387(7) 0.1156(4) 0.1087(4) 0.031(2) Uani 1 1 d .
C5 C 0.5819(7) 0.4710(4) -0.0557(4) 0.038(3) Uani 1 1 d .
N2 N 0.0451(5) 0.2266(3) 0.3133(3) 0.033(2) Uani 1 1 d .
H2A H 0.0937 0.2382 0.3506 0.050 Uiso 1 1 calc R
H2B H 0.0167 0.1906 0.3159 0.050 Uiso 1 1 calc R
H2C H -0.0042 0.2560 0.2979 0.050 Uiso 1 1 calc R
N1 N 0.1318(5) 0.2645(3) 0.1132(3) 0.034(2) Uani 1 1 d .
H1A H 0.0792 0.2547 0.0765 0.051 Uiso 1 1 calc R
H1B H 0.1833 0.2370 0.1231 0.051 Uiso 1 1 calc R
H1C H 0.1548 0.3028 0.1118 0.051 Uiso 1 1 calc R
C18 C 0.1463(7) 0.2791(4) 0.2704(4) 0.036(2) Uani 1 1 d .
H18A H 0.0974 0.3134 0.2617 0.043 Uiso 1 1 calc R
H18B H 0.2052 0.2866 0.3106 0.043 Uiso 1 1 calc R
C17 C 0.0950(7) 0.2627(4) 0.1600(4) 0.038(3) Uani 1 1 d .
H17A H 0.0393 0.2937 0.1488 0.045 Uiso 1 1 calc R
C16 C 0.0935(7) 0.2186(4) 0.2726(4) 0.035(2) Uani 1 1 d .
H16A H 0.1463 0.1855 0.2894 0.042 Uiso 1 1 calc R
C15 C 0.0081(7) 0.1982(4) 0.2083(4) 0.037(3) Uani 1 1 d .
H15A H -0.0163 0.1566 0.2108 0.044 Uiso 1 1 calc R
H15B H -0.0507 0.2267 0.1943 0.044 Uiso 1 1 calc R
C14 C 0.0512(7) 0.1981(4) 0.1622(4) 0.037(3) Uani 1 1 d .
H14A H 0.1058 0.1669 0.1743 0.044 Uiso 1 1 calc R
H14B H -0.0041 0.1872 0.1218 0.044 Uiso 1 1 calc R
C13 C 0.1848(6) 0.2799(4) 0.2231(4) 0.037(3) Uani 1 1 d .
H13A H 0.2415 0.2502 0.2346 0.045 Uiso 1 1 calc R
H13B H 0.2109 0.3213 0.2214 0.045 Uiso 1 1 calc R

loop_
_atom_site_aniso_label
_atom_site_aniso_U_11
_atom_site_aniso_U_22
_atom_site_aniso_U_33
_atom_site_aniso_U_23
_atom_site_aniso_U_13
_atom_site_aniso_U_12
O12 0.036(4) 0.040(4) 0.045(4) -0.012(3) 0.012(3) 0.003(3)
O11 0.031(3) 0.046(4) 0.037(4) -0.011(3) 0.007(3) -0.008(3)
O10 0.047(4) 0.029(3) 0.028(4) -0.001(3) 0.011(3) -0.001(3)
O9 0.034(3) 0.040(4) 0.033(4) -0.011(3) -0.002(3) 0.004(3)
O8 0.040(4) 0.036(4) 0.037(4) -0.001(3) 0.008(3) -0.001(3)
O7 0.040(4) 0.036(4) 0.035(4) -0.005(3) 0.008(3) 0.001(3)
C50 0.069(7) 0.031(5) 0.039(6) -0.002(5) 0.017(6) -0.004(5)
C49 0.042(6) 0.040(6) 0.042(6) -0.004(5) 0.006(5) -0.019(5)
C48 0.036(5) 0.045(6) 0.036(6) -0.014(5) 0.006(5) -0.007(5)
C47 0.033(5) 0.045(6) 0.064(8) -0.015(6) 0.010(5) -0.001(5)
C46 0.051(6) 0.042(6) 0.035(6) -0.005(5) 0.008(5) -0.013(5)
C45 0.039(5) 0.043(6) 0.031(6) -0.017(5) -0.002(5) -0.008(5)
C44 0.034(5) 0.028(5) 0.026(5) 0.002(4) -0.003(4) -0.012(4)
C43 0.029(5) 0.034(5) 0.032(5) -0.009(5) -0.002(4) -0.016(4)
C42 0.031(5) 0.040(6) 0.033(6) 0.008(5) -0.002(5) 0.000(4)
C41 0.042(5) 0.025(5) 0.039(6) -0.008(5) 0.003(5) -0.001(4)
C40 0.032(5) 0.068(8) 0.039(6) -0.013(6) 0.012(5) -0.020(5)
C39 0.036(5) 0.022(5) 0.036(6) -0.013(4) 0.005(5) -0.013(4)
C38 0.049(6) 0.045(6) 0.031(6) -0.008(5) 0.017(5) -0.021(5)
C37 0.046(6) 0.040(6) 0.027(5) -0.001(5) 0.014(5) 0.000(5)
C36 0.046(6) 0.027(5) 0.038(6) 0.002(4) 0.025(5) -0.004(5)
C35 0.075(8) 0.042(6) 0.035(6) -0.001(5) 0.010(6) -0.013(6)
O6 0.032(3) 0.047(4) 0.030(4) 0.006(3) 0.010(3) 0.003(3)
O5 0.037(3) 0.031(3) 0.038(4) 0.002(3) 0.008(3) 0.006(3)
O4 0.036(3) 0.042(4) 0.032(4) 0.008(3) 0.006(3) 0.004(3)
C34 0.032(5) 0.031(5) 0.031(6) 0.005(4) 0.000(4) 0.007(4)
O3 0.036(3) 0.034(4) 0.033(4) 0.005(3) 0.003(3) -0.001(3)
O2 0.036(4) 0.053(4) 0.036(4) 0.007(3) 0.013(3) 0.003(3)
C33 0.047(6) 0.030(5) 0.036(6) 0.002(5) 0.008(5) 0.010(5)
O1 0.029(3) 0.039(4) 0.046(4) 0.001(3) 0.004(3) 0.000(3)
C32 0.047(6) 0.023(5) 0.026(5) 0.002(4) 0.010(5) 0.006(4)
C31 0.047(6) 0.034(5) 0.033(6) 0.001(5) 0.016(5) -0.006(5)
C30 0.057(7) 0.049(7) 0.032(6) -0.003(5) 0.017(5) 0.013(6)
C29 0.042(5) 0.036(6) 0.043(6) 0.014(5) 0.015(5) 0.004(5)
C28 0.039(5) 0.037(6) 0.040(6) -0.004(5) 0.008(5) 0.005(5)
C27 0.051(6) 0.042(6) 0.029(6) 0.006(5) 0.020(5) 0.013(5)
C26 0.039(5) 0.056(7) 0.028(6) 0.002(5) 0.005(5) 0.019(5)
C25 0.041(5) 0.036(5) 0.036(6) -0.004(5) 0.001(5) 0.001(5)
C24 0.036(5) 0.071(8) 0.027(6) 0.006(6) 0.008(5) 0.019(6)
C23 0.030(5) 0.076(8) 0.031(6) 0.002(6) 0.001(5) 0.003(6)
C22 0.037(5) 0.061(7) 0.033(6) 0.006(6) 0.000(5) -0.004(5)
C21 0.074(8) 0.034(6) 0.035(6) 0.021(5) 0.020(6) 0.027(6)
C20 0.068(7) 0.037(6) 0.046(7) 0.006(5) 0.028(6) 0.005(5)
C19 0.052(6) 0.032(5) 0.040(6) 0.012(5) 0.013(5) -0.006(5)
Ni2 0.0347(6) 0.0278(6) 0.0323(7) 0.0013(6) 0.0075(6) -0.0015(5)
S19 0.0404(13) 0.0268(12) 0.0378(15) -0.0002(11) 0.0097(12) -0.0030(11)
S17 0.0410(13) 0.0339(13) 0.0386(15) -0.0021(12) 0.0137(12) -0.0076(11)
S15 0.0381(13) 0.0315(13) 0.0345(14) 0.0017(11) 0.0097(12) -0.0010(11)
S16 0.0411(13) 0.0312(13) 0.0430(16) -0.0018(12) 0.0152(12) -0.0045(11)
S14 0.0358(12) 0.0315(12) 0.0320(14) 0.0014(11) 0.0093(11) -0.0002(11)
S12 0.0379(13) 0.0321(13) 0.0352(14) -0.0033(11) 0.0108(12) -0.0019(11)
S11 0.0384(13) 0.0290(12) 0.0394(15) 0.0020(11) 0.0139(12) 0.0003(11)
S20 0.0377(13) 0.0291(13) 0.0406(15) 0.0011(11) 0.0124(12) -0.0023(11)
S18 0.0452(14) 0.0341(14) 0.0392(15) -0.0032(12) 0.0069(12) -0.0066(12)
S13 0.0393(13) 0.0322(13) 0.0388(15) -0.0037(12) 0.0097(12) -0.0012(11)
C10 0.034(5) 0.021(4) 0.028(5) -0.002(4) 0.010(4) 0.008(4)
C7 0.035(5) 0.024(5) 0.027(5) 0.004(4) 0.008(4) 0.005(4)
C12 0.029(5) 0.031(5) 0.019(5) -0.004(4) -0.004(4) -0.002(4)
C11 0.031(5) 0.034(5) 0.042(6) 0.003(5) 0.012(5) 0.003(4)
C9 0.039(5) 0.021(5) 0.024(5) -0.003(4) 0.007(4) -0.007(4)
C8 0.038(5) 0.042(6) 0.021(5) -0.002(4) 0.007(4) 0.002(4)
Ni1 0.0345(6) 0.0270(6) 0.0314(7) -0.0014(5) 0.0081(5) 0.0001(5)
S7 0.0383(13) 0.0325(13) 0.0348(14) 0.0006(11) 0.0118(12) 0.0001(11)
S8 0.0482(14) 0.0281(13) 0.0384(15) 0.0016(11) 0.0136(12) -0.0017(11)
S2 0.0356(13) 0.0310(13) 0.0365(14) 0.0013(11) 0.0079(11) -0.0007(11)
S1 0.0394(13) 0.0291(12) 0.0403(15) -0.0002(11) 0.0147(12) 0.0008(11)
S10 0.0410(14) 0.0298(13) 0.0466(16) 0.0012(12) 0.0194(13) 0.0033(11)
S4 0.0427(14) 0.0313(13) 0.0329(14) 0.0034(11) 0.0095(12) 0.0081(11)
S6 0.0365(13) 0.0291(12) 0.0383(15) 0.0014(11) 0.0112(12) 0.0001(11)
S9 0.0391(13) 0.0285(12) 0.0404(15) -0.0010(11) 0.0135(12) -0.0007(11)
S5 0.0357(12) 0.0335(13) 0.0356(15) 0.0029(11) 0.0117(12) 0.0030(11)
S3 0.0462(14) 0.0301(13) 0.0398(15) 0.0036(12) 0.0076(13) 0.0008(11)
C3 0.037(5) 0.022(4) 0.025(5) -0.003(4) 0.008(4) -0.006(4)
C4 0.037(5) 0.022(5) 0.035(6) -0.011(4) 0.012(5) -0.018(4)
C2 0.040(5) 0.028(5) 0.020(5) -0.003(4) -0.004(4) -0.006(4)
C6 0.037(5) 0.025(5) 0.024(5) 0.001(4) 0.011(4) -0.006(4)
C1 0.035(5) 0.026(5) 0.029(5) -0.005(4) 0.014(4) -0.008(4)
C5 0.045(5) 0.037(5) 0.021(5) 0.003(4) 0.006(4) 0.000(5)
N2 0.032(4) 0.032(4) 0.027(4) 0.000(4) 0.007(4) -0.003(3)
N1 0.032(4) 0.030(4) 0.024(4) 0.004(3) 0.001(3) 0.002(3)
C18 0.044(5) 0.032(5) 0.035(6) -0.004(4) 0.021(5) -0.007(4)
C17 0.030(5) 0.044(6) 0.034(6) -0.002(5) 0.010(5) 0.007(5)
C16 0.036(5) 0.032(5) 0.032(6) -0.002(4) 0.012(5) 0.002(4)
C15 0.042(5) 0.039(6) 0.024(5) -0.004(4) 0.010(4) -0.008(5)
C14 0.030(5) 0.050(6) 0.028(6) -0.002(5) 0.011(4) -0.010(5)
C13 0.027(5) 0.043(6) 0.037(6) -0.004(5) 0.013(4) -0.013(4)

loop_
_atom_type_symbol
_atom_type_description
_atom_type_scat_dispersion_real
_atom_type_scat_dispersion_imag
_atom_type_scat_source
C C 0.0033 0.0016 'International Tables Vol C Tables 4.2.6.8 and 6.1.1.4'
Ni Ni 0.3393 1.1124 'International Tables Vol C Tables 4.2.6.8 and 6.1.1.4'
S S 0.1246 0.1234 'International Tables Vol C Tables 4.2.6.8 and 6.1.1.4'
N N 0.0061 0.0033 'International Tables Vol C Tables 4.2.6.8 and 6.1.1.4'
O O 0.0106 0.0060 'International Tables Vol C Tables 4.2.6.8 and 6.1.1.4'
H H 0.0000 0.0000 'International Tables Vol C Tables 4.2.6.8 and 6.1.1.4'

loop_
_geom_angle_atom_site_label_1
_geom_angle_atom_site_label_2
_geom_angle_atom_site_label_3
_geom_angle
C40 O12 C48 112.1(8)
C37 O11 C49 116.6(7)
C44 O10 C39 111.7(7)
C47 O9 C45 112.1(7)
C36 O8 C42 116.2(7)
C43 O7 C41 111.3(7)
C46 C50 C35 120.1(10)
C46 C50 H50A 120.0
C35 C50 H50A 120.0
O11 C49 C40 108.4(7)
O11 C49 H49A 110.0
C40 C49 H49A 110.0
O11 C49 H49B 110.0
C40 C49 H49B 110.0
H49A C49 H49B 108.4
O12 C48 C45 108.7(8)
O12 C48 H48A 110.0
C45 C48 H48A 110.0
O12 C48 H48B 110.0
C45 C48 H48B 110.0
H48A C48 H48B 108.3
O9 C47 C41 108.0(8)
O9 C47 H47A 110.1
C41 C47 H47A 110.1
O9 C47 H47B 110.1
C41 C47 H47B 110.1
H47A C47 H47B 108.4
C36 C46 C50 119.7(9)
C36 C46 H46A 120.1
C50 C46 H46A 120.1
O9 C45 C48 111.0(8)
O9 C45 H45A 109.4
C48 C45 H45A 109.4
O9 C45 H45B 109.4
C48 C45 H45B 109.4
H45A C45 H45B 108.0
O10 C44 C42 110.4(8)
O10 C44 H44A 109.6
C42 C44 H44A 109.6
O10 C44 H44B 109.6
C42 C44 H44B 109.6
H44A C44 H44B 108.1
O7 C43 C39 108.2(7)
O7 C43 H43A 110.1
C39 C43 H43A 110.1
O7 C43 H43B 110.1
C39 C43 H43B 110.1
H43A C43 H43B 108.4
O8 C42 C44 106.8(7)
O8 C42 H42A 110.4
C44 C42 H42A 110.4
O8 C42 H42B 110.4
C44 C42 H42B 110.4
H42A C42 H42B 108.6
O7 C41 C47 108.7(8)
O7 C41 H41A 109.9
C47 C41 H41A 109.9
O7 C41 H41B 109.9
C47 C41 H41B 109.9
H41A C41 H41B 108.3
O12 C40 C49 108.5(9)
O12 C40 H40A 110.0
C49 C40 H40A 110.0
O12 C40 H40B 110.0
C49 C40 H40B 110.0
H40A C40 H40B 108.4
O10 C39 C43 109.6(7)
O10 C39 H39A 109.7
C43 C39 H39A 109.7
O10 C39 H39B 109.7
C43 C39 H39B 109.7
H39A C39 H39B 108.2
C37 C38 C35 119.5(9)
C37 C38 H38A 120.3
C35 C38 H38A 120.3
O11 C37 C38 124.5(8)
O11 C37 C36 116.3(8)
C38 C37 C36 119.2(9)
O8 C36 C46 125.9(8)
O8 C36 C37 113.2(8)
C46 C36 C37 120.8(8)
C38 C35 C50 120.6(9)
C38 C35 H35A 119.7
C50 C35 H35A 119.7
C27 O6 C26 115.9(7)
C29 O5 C28 113.5(7)
C32 O4 C34 115.6(7)
O4 C34 C28 106.2(7)
O4 C34 H34A 110.5
C28 C34 H34A 110.5
O4 C34 H34B 110.5
C28 C34 H34B 110.5
H34A C34 H34B 108.7
C31 O3 C25 114.2(7)
C24 O2 C23 112.3(8)
C32 C33 C20 118.6(8)
C32 C33 H33A 120.7
C20 C33 H33A 120.7
C19 O1 C22 111.8(7)
O4 C32 C27 113.2(8)
O4 C32 C33 125.5(8)
C27 C32 C33 121.1(8)
O3 C31 C19 107.8(7)
O3 C31 H31A 110.1
C19 C31 H31A 110.1
O3 C31 H31B 110.1
C19 C31 H31B 110.1
H31A C31 H31B 108.5
C27 C30 C21 121.0(9)
C27 C30 H30A 119.5
C21 C30 H30A 119.5
O5 C29 C25 107.9(8)
O5 C29 H29A 110.1
C25 C29 H29A 110.1
O5 C29 H29B 110.1
C25 C29 H29B 110.1
H29A C29 H29B 108.4
O5 C28 C34 108.1(8)
O5 C28 H28A 110.1
C34 C28 H28A 110.1
O5 C28 H28B 110.1
C34 C28 H28B 110.1
H28A C28 H28B 108.4
O6 C27 C32 116.3(8)
O6 C27 C30 125.4(9)
C32 C27 C30 118.4(9)
O6 C26 C24 107.3(7)
O6 C26 H26A 110.3
C24 C26 H26A 110.3
O6 C26 H26B 110.3
C24 C26 H26B 110.3
H26A C26 H26B 108.5
O3 C25 C29 112.4(8)
O3 C25 H25A 109.1
C29 C25 H25A 109.1
O3 C25 H25B 109.1
C29 C25 H25B 109.1
H25A C25 H25B 107.9
O2 C24 C26 111.3(9)
O2 C24 H24A 109.4
C26 C24 H24A 109.4
O2 C24 H24B 109.4
C26 C24 H24B 109.4
H24A C24 H24B 108.0
O2 C23 C22 110.1(9)
O2 C23 H23A 109.6
C22 C23 H23A 109.6
O2 C23 H23B 109.6
C22 C23 H23B 109.6
H23A C23 H23B 108.2
O1 C22 C23 109.3(8)
O1 C22 H22A 109.8
C23 C22 H22A 109.8
O1 C22 H22B 109.8
C23 C22 H22B 109.8
H22A C22 H22B 108.3
C20 C21 C30 120.0(9)
C20 C21 H21A 120.0
C30 C21 H21A 120.0
C21 C20 C33 120.7(10)
C21 C20 H20A 119.6
C33 C20 H20A 119.6
O1 C19 C31 108.1(7)
O1 C19 H19A 110.1
C31 C19 H19A 110.1
O1 C19 H19B 110.1
C31 C19 H19B 110.1
H19A C19 H19B 108.4
S20 Ni2 S11 86.90(11)
S20 Ni2 S15 177.48(11)
S11 Ni2 S15 93.27(10)
S20 Ni2 S16 92.66(11)
S11 Ni2 S16 179.52(13)
S15 Ni2 S16 87.17(11)
C11 S19 C12 97.7(5)
C11 S17 C10 97.9(5)
C9 S15 Ni2 101.8(4)
C10 S16 Ni2 102.4(4)
C8 S14 C9 98.5(5)
C7 S12 C8 98.0(5)
C7 S11 Ni2 102.6(3)
C12 S20 Ni2 103.0(4)
C12 C10 S16 121.9(7)
C12 C10 S17 114.9(6)
S16 C10 S17 123.2(6)
C9 C7 S11 119.9(7)
C9 C7 S12 116.6(7)
S11 C7 S12 123.5(6)
C10 C12 S20 120.0(7)
C10 C12 S19 116.6(6)
S20 C12 S19 123.4(6)
S18 C11 S19 123.5(6)
S18 C11 S17 123.6(6)
S19 C11 S17 112.9(5)
C7 C9 S15 122.4(7)
C7 C9 S14 114.8(6)
S15 C9 S14 122.8(6)
S13 C8 S14 124.4(6)
S13 C8 S12 123.5(6)
S14 C8 S12 112.1(5)
S1 Ni1 S10 85.28(10)
S1 Ni1 S5 93.30(10)
S10 Ni1 S5 178.39(13)
S1 Ni1 S6 178.36(11)
S10 Ni1 S6 93.09(10)
S5 Ni1 S6 88.32(10)
C4 S7 C5 97.9(5)
C2 S2 C1 97.7(5)
C1 S1 Ni1 102.1(3)
C6 S10 Ni1 101.8(3)
C2 S4 C3 98.2(4)
C4 S6 Ni1 102.1(3)
C5 S9 C6 98.3(5)
C3 S5 Ni1 102.1(3)
C1 C3 S5 121.4(7)
C1 C3 S4 114.3(7)
S5 C3 S4 124.2(6)
C6 C4 S6 119.5(7)
C6 C4 S7 117.3(7)
S6 C4 S7 123.2(6)
S3 C2 S2 123.1(6)
S3 C2 S4 124.2(6)
S2 C2 S4 112.6(5)
C4 C6 S10 123.5(7)
C4 C6 S9 114.1(7)
S10 C6 S9 122.4(6)
C3 C1 S1 121.0(7)
C3 C1 S2 117.1(7)
S1 C1 S2 121.9(6)
S8 C5 S9 122.8(6)
S8 C5 S7 124.7(6)
S9 C5 S7 112.4(5)
C16 N2 H2A 109.5
C16 N2 H2B 109.5
H2A N2 H2B 109.5
C16 N2 H2C 109.5
H2A N2 H2C 109.5
H2B N2 H2C 109.5
C17 N1 H1A 109.5
C17 N1 H1B 109.5
H1A N1 H1B 109.5
C17 N1 H1C 109.5
H1A N1 H1C 109.5
H1B N1 H1C 109.5
C13 C18 C16 114.5(8)
C13 C18 H18A 108.6
C16 C18 H18A 108.6
C13 C18 H18B 108.6
C16 C18 H18B 108.6
H18A C18 H18B 107.6
N1 C17 C14 111.1(8)
N1 C17 C13 109.8(7)
C14 C17 C13 110.4(8)
N1 C17 H17A 108.5
C14 C17 H17A 108.5
C13 C17 H17A 108.5
N2 C16 C18 109.6(7)
N2 C16 C15 108.7(7)
C18 C16 C15 112.2(8)
N2 C16 H16A 108.7
C18 C16 H16A 108.7
C15 C16 H16A 108.7
C14 C15 C16 110.6(8)
C14 C15 H15A 109.5
C16 C15 H15A 109.5
C14 C15 H15B 109.5
C16 C15 H15B 109.5
H15A C15 H15B 108.1
C17 C14 C15 110.4(8)
C17 C14 H14A 109.6
C15 C14 H14A 109.6
C17 C14 H14B 109.6
C15 C14 H14B 109.6
H14A C14 H14B 108.1
C18 C13 C17 109.6(7)
C18 C13 H13A 109.8
C17 C13 H13A 109.8
C18 C13 H13B 109.8
C17 C13 H13B 109.8
H13A C13 H13B 108.2

loop_
_geom_bond_atom_site_label_1
_geom_bond_atom_site_label_2
_geom_bond_distance
O12 C40 1.426(11)
O12 C48 1.441(10)
O11 C37 1.378(10)
O11 C49 1.433(9)
O10 C44 1.419(9)
O10 C39 1.426(9)
O9 C47 1.441(11)
O9 C45 1.455(9)
O8 C36 1.381(10)
O8 C42 1.448(9)
O7 C43 1.432(9)
O7 C41 1.436(10)
C50 C46 1.406(12)
C50 C35 1.379(13)
C50 H50A 0.9300
C49 C40 1.500(13)
C49 H49A 0.9700
C49 H49B 0.9700
C48 C45 1.506(14)
C48 H48A 0.9700
C48 H48B 0.9700
C47 C41 1.501(11)
C47 H47A 0.9700
C47 H47B 0.9700
C46 C36 1.370(12)
C46 H46A 0.9300
C45 H45A 0.9700
C45 H45B 0.9700
C44 C42 1.501(12)
C44 H44A 0.9700
C44 H44B 0.9700
C43 C39 1.494(12)
C43 H43A 0.9700
C43 H43B 0.9700
C42 H42A 0.9700
C42 H42B 0.9700
C41 H41A 0.9700
C41 H41B 0.9700
C40 H40A 0.9700
C40 H40B 0.9700
C39 H39A 0.9700
C39 H39B 0.9700
C38 C37 1.398(12)
C38 C35 1.401(13)
C38 H38A 0.9300
C37 C36 1.412(12)
C35 H35A 0.9300
O6 C27 1.375(11)
O6 C26 1.438(9)
O5 C29 1.425(10)
O5 C28 1.427(10)
O4 C32 1.384(10)
O4 C34 1.449(9)
C34 C28 1.519(12)
C34 H34A 0.9700
C34 H34B 0.9700
O3 C31 1.415(10)
O3 C25 1.443(9)
O2 C24 1.414(11)
O2 C23 1.430(11)
C33 C32 1.369(12)
C33 C20 1.406(12)
C33 H33A 0.9300
O1 C19 1.427(10)
O1 C22 1.425(9)
C32 C27 1.416(12)
C31 C19 1.499(11)
C31 H31A 0.9700
C31 H31B 0.9700
C30 C27 1.384(13)
C30 C21 1.373(13)
C30 H30A 0.9300
C29 C25 1.508(13)
C29 H29A 0.9700
C29 H29B 0.9700
C28 H28A 0.9700
C28 H28B 0.9700
C26 C24 1.488(13)
C26 H26A 0.9700
C26 H26B 0.9700
C25 H25A 0.9700
C25 H25B 0.9700
C24 H24A 0.9700
C24 H24B 0.9700
C23 C22 1.496(14)
C23 H23A 0.9700
C23 H23B 0.9700
C22 H22A 0.9700
C22 H22B 0.9700
C21 C20 1.377(13)
C21 H21A 0.9300
C20 H20A 0.9300
C19 H19A 0.9700
C19 H19B 0.9700
Ni2 S20 2.158(3)
Ni2 S11 2.167(3)
Ni2 S15 2.169(3)
Ni2 S16 2.166(3)
S19 C11 1.731(10)
S19 C12 1.737(9)
S17 C11 1.733(10)
S17 C10 1.751(9)
S15 C9 1.711(9)
S16 C10 1.700(9)
S14 C8 1.730(10)
S14 C9 1.754(9)
S12 C7 1.732(9)
S12 C8 1.750(10)
S11 C7 1.724(9)
S20 C12 1.713(9)
S18 C11 1.645(9)
S13 C8 1.648(9)
C10 C12 1.371(12)
C7 C9 1.376(13)
Ni1 S1 2.155(3)
Ni1 S10 2.165(3)
Ni1 S5 2.170(3)
Ni1 S6 2.171(3)
S7 C4 1.734(9)
S7 C5 1.736(10)
S8 C5 1.646(9)
S2 C2 1.721(9)
S2 C1 1.743(9)
S1 C1 1.732(9)
S10 C6 1.687(9)
S4 C2 1.738(11)
S4 C3 1.754(8)
S6 C4 1.728(9)
S9 C5 1.731(10)
S9 C6 1.767(9)
S5 C3 1.713(9)
S3 C2 1.659(9)
C3 C1 1.360(12)
C4 C6 1.364(12)
N2 C16 1.484(12)
N2 H2A 0.8900
N2 H2B 0.8900
N2 H2C 0.8900
N1 C17 1.486(12)
N1 H1A 0.8900
N1 H1B 0.8900
N1 H1C 0.8900
C18 C13 1.513(13)
C18 C16 1.516(12)
C18 H18A 0.9700
C18 H18B 0.9700
C17 C14 1.529(12)
C17 C13 1.532(11)
C17 H17A 0.9800
C16 C15 1.545(11)
C16 H16A 0.9800
C15 C14 1.535(13)
C15 H15A 0.9700
C15 H15B 0.9700
C14 H14A 0.9700
C14 H14B 0.9700
C13 H13A 0.9700
C13 H13B 0.9700
